data_9007899
loop_
_publ_author_name
'Van Aken, B. B.'
'Meetsma, A.'
'Palstra, T. T. M.'

_publ_section_title
;
 Hexagonal ErMnO3
;
_journal_name_full 'Acta Crystallographica, Section E'
_journal_page_first i38
_journal_page_last i40
_journal_volume 57
_journal_year 2001
_chemical_formula_structural ErMnO3
_chemical_formula_sum 'Er Mn O3'
_space_group_IT_number 185
_symmetry_space_group_name_Hall 'P 6c -2'
_symmetry_space_group_name_H-M 'P 63 c m'
_cell_angle_alpha 90
_cell_angle_beta 90
_cell_angle_gamma 120
_cell_length_a 6.1121
_cell_length_b 6.1121
_cell_length_c 11.4200
_cell_formula_units_Z 6
_cell_volume 369.469
_exptl_crystal_density_diffrn 7.286
_cod_database_code 9007899

loop_
_symmetry_equiv_pos_as_xyz
x,y,z
-x,-x+y,z
x-y,x,1/2+z
-y,-x,1/2+z
-y,x-y,z
x-y,-y,z
-x,-y,1/2+z
x,x-y,1/2+z
-x+y,-x,z
y,x,z
y,-x+y,1/2+z
-x+y,y,1/2+z

loop_
_atom_site_aniso_label
_atom_site_aniso_U_11
_atom_site_aniso_U_22
_atom_site_aniso_U_33
_atom_site_aniso_U_12
_atom_site_aniso_U_13
_atom_site_aniso_U_23
Er1 0.00930 0.00930 0.00670 0.00470 0.00000 0.00000
Er2 0.00900 0.00900 0.00880 0.00450 0.00000 0.00000
Mn 0.01220 0.01050 0.00480 0.00610 0.00000 0.00150
O1 0.03000 0.00800 0.00400 0.01500 0.00000 -0.00100
O2 0.01800 0.01200 0.00800 0.00900 0.00000 0.00100
O3 0.01000 0.01000 0.00900 0.00500 0.00000 0.00000
O4 0.01300 0.01300 0.00800 0.00660 0.00000 0.00000

loop_
_atom_site_label
_atom_site_fract_x
_atom_site_fract_y
_atom_site_fract_z
_atom_site_U_iso_or_equiv
Er1 0.00000 0.00000 -0.22783 0.00840
Er2 0.33333 0.66667 0.22951 0.00890
Mn 0.00000 0.33960 -0.00248 0.00900
O1 0.00000 0.35930 -0.16450 0.01200
O2 0.00000 0.31130 0.16200 0.01200
O3 0.00000 0.00000 -0.02500 0.01000
O4 0.33333 0.66667 0.01610 0.01100

_journal_paper_doi 10.1107/S160053680100811X
_cod_duplicate_entry 2200261
